data_7002452
loop_
_publ_author_name
'Chen, I-Chun'
'Ho, Shi-Mau'
'Chen, Ya-Chi'
'Lin, Che-Yu'
'Hu, Ching-Han'
'Tu, Cheng-Yi'
'Datta, Amitabha'
'Huang, Jui-Hsien'
'Lin, Chia-Her'

_publ_section_title
;
 Deprotonation and reductive addition reactions of hypervalent
 aluminium dihydride compounds containing substituted pyrrolyl ligands
 with phenols, ketones, and aldehydes
;
_journal_issue 40
_journal_name_full 'Dalton Transactions'
_journal_page_first 8631
_journal_page_last 8643
_journal_paper_doi 10.1039/b908164j
_journal_year 2009
_chemical_formula_sum 'C35 H36 Al Cl2 N5'
_chemical_formula_weight 624.57
_chemical_name_systematic
;
?
;
_space_group_IT_number 56
_symmetry_cell_setting orthorhombic
_symmetry_space_group_name_Hall '-P 2ab 2ac'
_symmetry_space_group_name_H-M 'P c c n'
_atom_sites_solution_hydrogens geom
_atom_sites_solution_primary direct
_atom_sites_solution_secondary difmap
_audit_creation_method SHELXL-97
_cell_angle_alpha 90.00
_cell_angle_beta 90.00
_cell_angle_gamma 90.00
_cell_formula_units_Z 8
_cell_length_a 20.656(3)
_cell_length_b 36.021(7)
_cell_length_c 8.4360(14)
_cell_measurement_temperature 150(2)
_cell_volume 6276.8(18)
_computing_structure_refinement 'SHELXL-97 (Sheldrick, 1997)'
_computing_structure_solution 'SHELXS-97 (Sheldrick, 1990)'
_diffrn_ambient_temperature 150(2)
_diffrn_measured_fraction_theta_full 0.989
_diffrn_measured_fraction_theta_max 0.989
_diffrn_radiation_monochromator graphite
_diffrn_radiation_source 'fine-focus sealed tube'
_diffrn_radiation_type MoK\a
_diffrn_radiation_wavelength 0.71073
_diffrn_reflns_av_R_equivalents 0.1282
_diffrn_reflns_av_sigmaI/netI 0.2064
_diffrn_reflns_limit_h_max 23
_diffrn_reflns_limit_h_min -28
_diffrn_reflns_limit_k_max 36
_diffrn_reflns_limit_k_min -49
_diffrn_reflns_limit_l_max 11
_diffrn_reflns_limit_l_min -8
_diffrn_reflns_number 37239
_diffrn_reflns_theta_full 29.03
_diffrn_reflns_theta_max 29.03
_diffrn_reflns_theta_min 1.14
_exptl_absorpt_coefficient_mu 0.269
_exptl_absorpt_correction_T_max 0.9788
_exptl_absorpt_correction_T_min 0.9262
_exptl_absorpt_correction_type 'Empirical Used SADABS'
_exptl_crystal_colour colorless
_exptl_crystal_density_diffrn 1.322
_exptl_crystal_density_method 'not measured'
_exptl_crystal_description block
_exptl_crystal_F_000 2624
_exptl_crystal_size_max 0.29
_exptl_crystal_size_mid 0.10
_exptl_crystal_size_min 0.08
_refine_diff_density_max 0.358
_refine_diff_density_min -0.646
_refine_diff_density_rms 0.077
_refine_ls_extinction_method none
_refine_ls_goodness_of_fit_ref 0.907
_refine_ls_hydrogen_treatment mixed
_refine_ls_matrix_type full
_refine_ls_number_parameters 392
_refine_ls_number_reflns 8295
_refine_ls_number_restraints 0
_refine_ls_restrained_S_all 0.907
_refine_ls_R_factor_all 0.1996
_refine_ls_R_factor_gt 0.0665
_refine_ls_shift/su_max 0.000
_refine_ls_shift/su_mean 0.000
_refine_ls_structure_factor_coef Fsqd
_refine_ls_weighting_details 'calc w=1/[\s^2^(Fo^2^)+(0.0829P)^2^+0.0000P] where P=(Fo^2^+2Fc^2^)/3'
_refine_ls_weighting_scheme calc
_refine_ls_wR_factor_gt 0.1471
_refine_ls_wR_factor_ref 0.1874
_reflns_number_gt 3119
_reflns_number_total 8295
_reflns_threshold_expression >2sigma(I)
_cod_data_source_file b908164j.txt
_cod_data_source_block ya165m
_cod_depositor_comments
;
The following automatic conversions were performed:
'_symmetry_cell_setting' value 'Orthorhombic' changed to 'orthorhombic'
according to '/home/saulius/struct/CIF-dictionaries/cif_core.dic'
dictionary named 'cif_core.dic' version 2.4.1 from 2010-06-29.

Automatic conversion script
Id: cif_fix_enum 1527 2010-12-29 10:47:43Z saulius 
;
_cod_original_cell_volume 6276.9(19)
_cod_original_sg_symbol_H-M Pccn
_cod_database_code 7002452

loop_
_symmetry_equiv_pos_as_xyz
'x, y, z'
'-x+1/2, -y+1/2, z'
'-x, y+1/2, -z+1/2'
'x+1/2, -y, -z+1/2'
'-x, -y, -z'
'x-1/2, y-1/2, -z'
'x, -y-1/2, z-1/2'
'-x-1/2, y, z-1/2'

loop_
_atom_site_label
_atom_site_type_symbol
_atom_site_fract_x
_atom_site_fract_y
_atom_site_fract_z
_atom_site_U_iso_or_equiv
_atom_site_adp_type
_atom_site_occupancy
_atom_site_symmetry_multiplicity
_atom_site_calc_flag
_atom_site_refinement_flags
_atom_site_disorder_assembly
_atom_site_disorder_group
Al1 Al 0.45496(5) 0.11541(3) 0.61985(11) 0.0218(3) Uani 1 1 d . . .
N1 N 0.38467(12) 0.09737(7) 0.7276(3) 0.0226(7) Uani 1 1 d . . .
N2 N 0.41695(12) 0.06826(7) 0.4575(3) 0.0210(6) Uani 1 1 d . . .
N3 N 0.45261(12) 0.15232(7) 0.8345(3) 0.0237(7) Uani 1 1 d . . .
N4 N 0.45109(12) 0.15522(7) 0.4783(3) 0.0228(7) Uani 1 1 d . . .
N5 N 0.53623(12) 0.09328(7) 0.6344(3) 0.0212(6) Uani 1 1 d . . .
Cl1 Cl 0.68238(5) 0.13775(4) 0.80399(15) 0.0678(4) Uani 1 1 d . . .
Cl2 Cl 0.70323(7) 0.19499(4) 1.03742(17) 0.0970(5) Uani 1 1 d . . .
C1 C 0.36922(16) 0.10602(9) 0.8829(4) 0.0236(8) Uani 1 1 d . . .
C2 C 0.31683(16) 0.08499(10) 0.9286(4) 0.0290(9) Uani 1 1 d . . .
H2 H 0.2961 0.0853 1.0291 0.035 Uiso 1 1 calc R . .
C3 C 0.29966(16) 0.06256(10) 0.7958(4) 0.0286(9) Uani 1 1 d . . .
H3 H 0.2654 0.0450 0.7916 0.034 Uiso 1 1 calc R . .
C4 C 0.34150(15) 0.07091(9) 0.6760(4) 0.0225(8) Uani 1 1 d . . .
C5 C 0.41519(16) 0.13215(9) 0.9601(4) 0.0285(8) Uani 1 1 d . . .
H5A H 0.4453 0.1183 1.0296 0.034 Uiso 1 1 calc R . .
H5B H 0.3911 0.1502 1.0262 0.034 Uiso 1 1 calc R . .
C6 C 0.34824(15) 0.06073(9) 0.5051(4) 0.0258(8) Uani 1 1 d . . .
H6A H 0.3182 0.0757 0.4398 0.031 Uiso 1 1 calc R . .
H6B H 0.3378 0.0342 0.4896 0.031 Uiso 1 1 calc R . .
C7 C 0.41423(17) 0.18599(9) 0.7915(4) 0.0319(9) Uani 1 1 d . . .
H7A H 0.4106 0.2023 0.8841 0.048 Uiso 1 1 calc R . .
H7B H 0.3709 0.1785 0.7568 0.048 Uiso 1 1 calc R . .
H7C H 0.4360 0.1993 0.7054 0.048 Uiso 1 1 calc R . .
C8 C 0.51489(16) 0.16428(10) 0.9033(4) 0.0309(9) Uani 1 1 d . . .
H8A H 0.5374 0.1805 0.8280 0.046 Uiso 1 1 calc R . .
H8B H 0.5417 0.1424 0.9255 0.046 Uiso 1 1 calc R . .
H8C H 0.5069 0.1779 1.0020 0.046 Uiso 1 1 calc R . .
C9 C 0.41896(16) 0.07423(10) 0.2830(4) 0.0328(9) Uani 1 1 d . . .
H9A H 0.4640 0.0774 0.2490 0.049 Uiso 1 1 calc R . .
H9B H 0.3941 0.0965 0.2561 0.049 Uiso 1 1 calc R . .
H9C H 0.4001 0.0527 0.2291 0.049 Uiso 1 1 calc R . .
C10 C 0.45470(16) 0.03435(9) 0.4935(4) 0.0282(8) Uani 1 1 d . . .
H10A H 0.4372 0.0134 0.4328 0.042 Uiso 1 1 calc R . .
H10B H 0.4518 0.0289 0.6070 0.042 Uiso 1 1 calc R . .
H10C H 0.5001 0.0383 0.4643 0.042 Uiso 1 1 calc R . .
C11 C 0.55757(15) 0.06944(9) 0.7559(4) 0.0221(8) Uani 1 1 d . . .
C12 C 0.52578(17) 0.05968(9) 0.8983(4) 0.0267(8) Uani 1 1 d . . .
H12 H 0.4846 0.0698 0.9238 0.032 Uiso 1 1 calc R . .
C13 C 0.55618(18) 0.03503(10) 0.9997(4) 0.0330(9) Uani 1 1 d . . .
H13 H 0.5356 0.0288 1.0969 0.040 Uiso 1 1 calc R . .
C14 C 0.61618(18) 0.01895(10) 0.9640(4) 0.0358(10) Uani 1 1 d . . .
H14 H 0.6356 0.0021 1.0362 0.043 Uiso 1 1 calc R . .
C15 C 0.64707(17) 0.02771(10) 0.8234(4) 0.0318(9) Uani 1 1 d . . .
H15 H 0.6879 0.0170 0.7985 0.038 Uiso 1 1 calc R . .
C16 C 0.61750(16) 0.05252(9) 0.7183(4) 0.0231(8) Uani 1 1 d . . .
C17 C 0.63411(15) 0.06525(9) 0.5613(4) 0.0245(8) Uani 1 1 d . . .
C18 C 0.68506(16) 0.05745(10) 0.4583(4) 0.0323(9) Uani 1 1 d . . .
H18 H 0.7193 0.0416 0.4906 0.039 Uiso 1 1 calc R . .
C19 C 0.68517(17) 0.07295(10) 0.3094(4) 0.0351(10) Uani 1 1 d . . .
H19 H 0.7200 0.0680 0.2391 0.042 Uiso 1 1 calc R . .
C20 C 0.63463(16) 0.09596(10) 0.2603(4) 0.0293(9) Uani 1 1 d . . .
H20 H 0.6354 0.1061 0.1563 0.035 Uiso 1 1 calc R . .
C21 C 0.58323(16) 0.10436(9) 0.3601(4) 0.0265(8) Uani 1 1 d . . .
H21 H 0.5488 0.1199 0.3257 0.032 Uiso 1 1 calc R . .
C22 C 0.58371(15) 0.08924(9) 0.5135(4) 0.0213(8) Uani 1 1 d . . .
C23 C 0.50052(16) 0.18082(9) 0.4410(4) 0.0208(8) Uani 1 1 d . . .
C24 C 0.56341(16) 0.18244(9) 0.5020(4) 0.0262(8) Uani 1 1 d . . .
H24 H 0.5780 0.1652 0.5793 0.031 Uiso 1 1 calc R . .
C25 C 0.60399(17) 0.21039(9) 0.4451(4) 0.0298(9) Uani 1 1 d . . .
H25 H 0.6465 0.2126 0.4872 0.036 Uiso 1 1 calc R . .
C26 C 0.58398(18) 0.23510(10) 0.3285(4) 0.0339(9) Uani 1 1 d . . .
H26 H 0.6134 0.2532 0.2898 0.041 Uiso 1 1 calc R . .
C27 C 0.52203(17) 0.23364(9) 0.2681(4) 0.0291(9) Uani 1 1 d . . .
H27 H 0.5088 0.2503 0.1869 0.035 Uiso 1 1 calc R . .
C28 C 0.47895(16) 0.20725(9) 0.3286(4) 0.0227(8) Uani 1 1 d . . .
C29 C 0.41169(17) 0.19900(9) 0.3000(4) 0.0256(8) Uani 1 1 d . . .
C30 C 0.36347(18) 0.21604(10) 0.2082(4) 0.0323(9) Uani 1 1 d . . .
H30 H 0.3733 0.2372 0.1453 0.039 Uiso 1 1 calc R . .
C31 C 0.30170(19) 0.20173(11) 0.2104(4) 0.0394(10) Uani 1 1 d . . .
H31 H 0.2692 0.2123 0.1449 0.047 Uiso 1 1 calc R . .
C32 C 0.28661(18) 0.17175(11) 0.3081(4) 0.0402(10) Uani 1 1 d . . .
H32 H 0.2434 0.1627 0.3105 0.048 Uiso 1 1 calc R . .
C33 C 0.33303(17) 0.15483(10) 0.4016(4) 0.0333(9) Uani 1 1 d . . .
H33 H 0.3220 0.1347 0.4691 0.040 Uiso 1 1 calc R . .
C34 C 0.39628(17) 0.16798(9) 0.3947(4) 0.0246(8) Uani 1 1 d . . .
C35 C 0.7377(2) 0.15901(13) 0.9297(5) 0.0646(14) Uani 1 1 d . . .
H35A H 0.7553 0.1403 1.0040 0.078 Uiso 1 1 calc R . .
H35B H 0.7741 0.1688 0.8662 0.078 Uiso 1 1 calc R . .

loop_
_atom_site_aniso_label
_atom_site_aniso_U_11
_atom_site_aniso_U_22
_atom_site_aniso_U_33
_atom_site_aniso_U_23
_atom_site_aniso_U_13
_atom_site_aniso_U_12
Al1 0.0194(6) 0.0225(5) 0.0236(5) 0.0038(5) 0.0020(4) 0.0009(5)
N1 0.0171(16) 0.0252(16) 0.0255(16) 0.0026(13) 0.0015(12) -0.0008(14)
N2 0.0185(16) 0.0214(15) 0.0231(15) 0.0027(12) 0.0014(12) 0.0037(13)
N3 0.0205(16) 0.0238(16) 0.0267(15) -0.0012(12) 0.0030(13) -0.0022(14)
N4 0.0172(16) 0.0246(16) 0.0265(15) 0.0051(13) 0.0026(12) -0.0002(14)
N5 0.0163(16) 0.0238(15) 0.0235(15) 0.0015(12) 0.0016(12) 0.0010(13)
Cl1 0.0430(7) 0.0778(10) 0.0825(9) -0.0204(7) -0.0115(6) -0.0052(7)
Cl2 0.1195(13) 0.0831(11) 0.0884(10) -0.0337(9) -0.0175(9) 0.0362(9)
C1 0.021(2) 0.027(2) 0.0232(18) 0.0003(15) 0.0009(15) 0.0047(16)
C2 0.019(2) 0.038(2) 0.029(2) 0.0082(17) 0.0067(15) -0.0003(18)
C3 0.017(2) 0.032(2) 0.037(2) 0.0073(18) -0.0002(16) -0.0056(17)
C4 0.0146(19) 0.0212(18) 0.0318(19) 0.0017(15) -0.0010(15) -0.0004(16)
C5 0.030(2) 0.033(2) 0.0224(18) 0.0037(16) 0.0029(16) -0.0024(18)
C6 0.019(2) 0.0256(19) 0.033(2) 0.0031(16) -0.0033(15) -0.0002(17)
C7 0.036(2) 0.025(2) 0.035(2) 0.0033(16) 0.0100(17) 0.0034(18)
C8 0.030(2) 0.034(2) 0.029(2) -0.0078(17) 0.0036(16) -0.0019(18)
C9 0.033(2) 0.037(2) 0.0275(19) -0.0020(17) 0.0004(16) 0.0019(19)
C10 0.024(2) 0.0227(18) 0.038(2) -0.0033(16) -0.0049(17) 0.0042(17)
C11 0.019(2) 0.0234(18) 0.0244(18) 0.0002(15) -0.0042(14) -0.0025(16)
C12 0.028(2) 0.0253(19) 0.0272(19) 0.0002(16) -0.0046(16) 0.0013(17)
C13 0.039(2) 0.031(2) 0.0285(19) 0.0008(17) -0.0056(17) -0.0036(19)
C14 0.043(3) 0.027(2) 0.038(2) 0.0035(18) -0.0157(19) -0.002(2)
C15 0.024(2) 0.029(2) 0.042(2) -0.0056(17) -0.0134(18) 0.0042(18)
C16 0.021(2) 0.0205(19) 0.0281(19) -0.0043(15) -0.0075(15) -0.0011(16)
C17 0.016(2) 0.025(2) 0.033(2) -0.0055(16) -0.0039(16) -0.0013(16)
C18 0.017(2) 0.033(2) 0.048(2) -0.0111(19) -0.0024(17) 0.0046(18)
C19 0.022(2) 0.042(2) 0.041(2) -0.010(2) 0.0114(17) 0.002(2)
C20 0.029(2) 0.031(2) 0.028(2) -0.0061(17) 0.0038(16) -0.0030(19)
C21 0.024(2) 0.027(2) 0.029(2) -0.0032(16) 0.0014(16) -0.0047(17)
C22 0.0147(19) 0.0194(18) 0.0299(19) -0.0051(15) 0.0015(15) -0.0046(16)
C23 0.023(2) 0.0188(18) 0.0209(17) -0.0032(14) 0.0059(15) 0.0034(16)
C24 0.030(2) 0.0235(19) 0.0253(18) 0.0011(16) 0.0048(15) 0.0023(17)
C25 0.023(2) 0.031(2) 0.035(2) -0.0060(17) 0.0053(16) -0.0031(18)
C26 0.040(3) 0.021(2) 0.041(2) 0.0032(17) 0.0135(19) -0.0043(19)
C27 0.034(2) 0.025(2) 0.029(2) 0.0033(16) 0.0021(17) 0.0020(19)
C28 0.029(2) 0.0167(17) 0.0223(18) 0.0014(14) 0.0036(15) 0.0034(17)
C29 0.031(2) 0.0238(19) 0.0220(18) -0.0008(15) 0.0008(16) 0.0059(18)
C30 0.038(2) 0.025(2) 0.034(2) 0.0013(17) -0.0068(18) 0.0062(19)
C31 0.033(3) 0.036(2) 0.050(3) 0.001(2) -0.0168(19) 0.015(2)
C32 0.026(2) 0.039(2) 0.056(3) 0.006(2) -0.0056(19) 0.005(2)
C33 0.025(2) 0.031(2) 0.045(2) 0.0076(18) -0.0023(17) 0.0032(19)
C34 0.027(2) 0.024(2) 0.0231(18) 0.0007(15) -0.0013(15) 0.0076(17)
C35 0.050(3) 0.083(4) 0.061(3) -0.025(3) -0.005(2) -0.003(3)

loop_
_atom_type_symbol
_atom_type_description
_atom_type_scat_dispersion_real
_atom_type_scat_dispersion_imag
_atom_type_scat_source
C C 0.0033 0.0016 'International Tables Vol C Tables 4.2.6.8 and 6.1.1.4'
H H 0.0000 0.0000 'International Tables Vol C Tables 4.2.6.8 and 6.1.1.4'
N N 0.0061 0.0033 'International Tables Vol C Tables 4.2.6.8 and 6.1.1.4'
Al Al 0.0645 0.0514 'International Tables Vol C Tables 4.2.6.8 and 6.1.1.4'
Cl Cl 0.1484 0.1585 'International Tables Vol C Tables 4.2.6.8 and 6.1.1.4'

loop_
_geom_angle_atom_site_label_1
_geom_angle_atom_site_label_2
_geom_angle_atom_site_label_3
_geom_angle
_geom_angle_site_symmetry_1
_geom_angle_site_symmetry_3
_geom_angle_publ_flag
N1 Al1 N5 121.99(12) . . ?
N1 Al1 N4 123.76(12) . . ?
N5 Al1 N4 114.16(12) . . ?
N1 Al1 N3 78.05(11) . . ?
N5 Al1 N3 102.68(11) . . ?
N4 Al1 N3 93.45(11) . . ?
N1 Al1 N2 76.40(11) . . ?
N5 Al1 N2 91.76(11) . . ?
N4 Al1 N2 99.79(11) . . ?
N3 Al1 N2 154.43(10) . . ?
C4 N1 C1 107.8(3) . . ?
C4 N1 Al1 127.0(2) . . ?
C1 N1 Al1 124.9(2) . . ?
C10 N2 C9 107.9(2) . . ?
C10 N2 C6 107.1(2) . . ?
C9 N2 C6 108.5(2) . . ?
C10 N2 Al1 107.75(18) . . ?
C9 N2 Al1 118.0(2) . . ?
C6 N2 Al1 107.13(18) . . ?
C8 N3 C7 108.7(3) . . ?
C8 N3 C5 108.2(2) . . ?
C7 N3 C5 106.9(2) . . ?
C8 N3 Al1 118.09(19) . . ?
C7 N3 Al1 107.23(19) . . ?
C5 N3 Al1 107.11(19) . . ?
C34 N4 C23 104.8(3) . . ?
C34 N4 Al1 127.2(2) . . ?
C23 N4 Al1 127.8(2) . . ?
C11 N5 C22 104.1(2) . . ?
C11 N5 Al1 126.3(2) . . ?
C22 N5 Al1 128.2(2) . . ?
C2 C1 N1 108.8(3) . . ?
C2 C1 C5 136.7(3) . . ?
N1 C1 C5 114.2(3) . . ?
C1 C2 C3 106.7(3) . . ?
C4 C3 C2 107.5(3) . . ?
C3 C4 N1 109.2(3) . . ?
C3 C4 C6 136.1(3) . . ?
N1 C4 C6 114.5(3) . . ?
C1 C5 N3 109.0(3) . . ?
C4 C6 N2 107.6(2) . . ?
N5 C11 C12 128.7(3) . . ?
N5 C11 C16 111.9(3) . . ?
C12 C11 C16 119.3(3) . . ?
C13 C12 C11 118.3(3) . . ?
C12 C13 C14 122.3(3) . . ?
C15 C14 C13 119.9(3) . . ?
C14 C15 C16 119.2(3) . . ?
C15 C16 C11 121.0(3) . . ?
C15 C16 C17 132.9(3) . . ?
C11 C16 C17 106.1(3) . . ?
C18 C17 C22 120.2(3) . . ?
C18 C17 C16 133.5(3) . . ?
C22 C17 C16 106.3(3) . . ?
C19 C18 C17 119.3(3) . . ?
C18 C19 C20 120.7(3) . . ?
C21 C20 C19 121.4(3) . . ?
C20 C21 C22 118.0(3) . . ?
C21 C22 C17 120.4(3) . . ?
C21 C22 N5 128.0(3) . . ?
C17 C22 N5 111.5(3) . . ?
C24 C23 N4 128.1(3) . . ?
C24 C23 C28 120.7(3) . . ?
N4 C23 C28 111.2(3) . . ?
C25 C24 C23 117.5(3) . . ?
C26 C25 C24 121.8(3) . . ?
C27 C26 C25 120.9(3) . . ?
C26 C27 C28 118.8(3) . . ?
C27 C28 C23 120.1(3) . . ?
C27 C28 C29 133.8(3) . . ?
C23 C28 C29 106.1(3) . . ?
C30 C29 C34 119.9(3) . . ?
C30 C29 C28 133.3(3) . . ?
C34 C29 C28 106.7(3) . . ?
C31 C30 C29 119.1(3) . . ?
C30 C31 C32 120.4(3) . . ?
C33 C32 C31 121.6(4) . . ?
C32 C33 C34 118.5(3) . . ?
C33 C34 C29 120.4(3) . . ?
C33 C34 N4 128.4(3) . . ?
C29 C34 N4 111.1(3) . . ?
Cl2 C35 Cl1 112.3(3) . . ?

loop_
_geom_bond_atom_site_label_1
_geom_bond_atom_site_label_2
_geom_bond_distance
_geom_bond_site_symmetry_2
_geom_bond_publ_flag
Al1 N1 1.832(3) . ?
Al1 N5 1.862(3) . ?
Al1 N4 1.868(3) . ?
Al1 N3 2.247(3) . ?
Al1 N2 2.319(3) . ?
N1 C4 1.376(4) . ?
N1 C1 1.384(4) . ?
N2 C10 1.481(4) . ?
N2 C9 1.488(4) . ?
N2 C6 1.500(4) . ?
N3 C8 1.476(4) . ?
N3 C7 1.494(4) . ?
N3 C5 1.500(4) . ?
N4 C34 1.411(4) . ?
N4 C23 1.411(4) . ?
N5 C11 1.408(4) . ?
N5 C22 1.422(4) . ?
Cl1 C35 1.736(4) . ?
Cl2 C35 1.735(4) . ?
C1 C2 1.376(4) . ?
C1 C5 1.487(4) . ?
C2 C3 1.426(5) . ?
C3 C4 1.363(4) . ?
C4 C6 1.494(4) . ?
C11 C12 1.414(4) . ?
C11 C16 1.416(4) . ?
C12 C13 1.384(4) . ?
C13 C14 1.401(5) . ?
C14 C15 1.384(5) . ?
C15 C16 1.399(4) . ?
C16 C17 1.443(4) . ?
C17 C18 1.393(4) . ?
C17 C22 1.412(4) . ?
C18 C19 1.374(5) . ?
C19 C20 1.396(5) . ?
C20 C21 1.389(4) . ?
C21 C22 1.404(4) . ?
C23 C24 1.399(4) . ?
C23 C28 1.416(4) . ?
C24 C25 1.395(4) . ?
C25 C26 1.390(5) . ?
C26 C27 1.378(4) . ?
C27 C28 1.398(4) . ?
C28 C29 1.441(5) . ?
C29 C30 1.403(4) . ?
C29 C34 1.410(4) . ?
C30 C31 1.376(5) . ?
C31 C32 1.394(5) . ?
C32 C33 1.383(4) . ?
C33 C34 1.391(5) . ?
